data_4120624
loop_
_publ_author_name
'Lee, Kiyoun'
'Boger, Dale L.'

_publ_section_title
;
 Total Syntheses of (-)-Kopsifoline D and (-)-Deoxoapodine: Divergent
 Total Synthesis via Late-Stage Key Strategic Bond Formation.
;
_journal_issue 8
_journal_name_full 'Journal of the American Chemical Society'
_journal_page_first 3312
_journal_paper_doi 10.1021/ja500548e
_journal_volume 136
_journal_year 2014
_chemical_formula_sum 'C28 H30 N2 O3'
_chemical_formula_weight 442.54
_chemical_name_systematic
; 
 ? 
;
_space_group_IT_number 4
_symmetry_cell_setting monoclinic
_symmetry_space_group_name_Hall 'P 2yb'
_symmetry_space_group_name_H-M 'P 1 21 1'
_atom_sites_solution_hydrogens geom
_atom_sites_solution_primary direct
_atom_sites_solution_secondary difmap
_audit_creation_method SHELXL-97
_cell_angle_alpha 90.00
_cell_angle_beta 100.631(6)
_cell_angle_gamma 90.00
_cell_formula_units_Z 2
_cell_length_a 8.306(5)
_cell_length_b 6.569(4)
_cell_length_c 21.010(11)
_cell_measurement_reflns_used 1736
_cell_measurement_temperature 296(2)
_cell_measurement_theta_max 24.88
_cell_measurement_theta_min 2.50
_cell_volume 1126.7(11)
_computing_cell_refinement 'Bruker SAINT'
_computing_data_collection 'Bruker APEX2'
_computing_data_reduction 'Bruker SAINT'
_computing_molecular_graphics 'Bruker SHELXTL'
_computing_publication_material 'Bruker SHELXTL'
_computing_structure_refinement 'SHELXL-97 (Sheldrick, 2008)'
_computing_structure_solution 'SHELXS-97 (Sheldrick, 2008)'
_diffrn_ambient_temperature 296(2)
_diffrn_measured_fraction_theta_full 1.000
_diffrn_measured_fraction_theta_max 1.000
_diffrn_measurement_device_type 'Bruker APEX-I CCD'
_diffrn_measurement_method '\f and \w scans'
_diffrn_radiation_monochromator graphite
_diffrn_radiation_source 'fine-focus sealed tube'
_diffrn_radiation_type MoK\a
_diffrn_radiation_wavelength 0.71073
_diffrn_reflns_av_R_equivalents 0.0798
_diffrn_reflns_av_sigmaI/netI 0.1074
_diffrn_reflns_limit_h_max 9
_diffrn_reflns_limit_h_min -9
_diffrn_reflns_limit_k_max 7
_diffrn_reflns_limit_k_min -7
_diffrn_reflns_limit_l_max 24
_diffrn_reflns_limit_l_min -24
_diffrn_reflns_number 10697
_diffrn_reflns_theta_full 25.00
_diffrn_reflns_theta_max 25.00
_diffrn_reflns_theta_min 1.97
_exptl_absorpt_coefficient_mu 0.085
_exptl_absorpt_correction_T_max 0.9983
_exptl_absorpt_correction_T_min 0.9907
_exptl_absorpt_correction_type 'not measured'
_exptl_absorpt_process_details 'SADABS (Sheldrick, 1999)'
_exptl_crystal_colour Colorless
_exptl_crystal_density_diffrn 1.305
_exptl_crystal_density_meas 0
_exptl_crystal_density_method 'not measured'
_exptl_crystal_description Parallalepiped
_exptl_crystal_F_000 472
_exptl_crystal_size_max 0.11
_exptl_crystal_size_mid 0.03
_exptl_crystal_size_min 0.02
_refine_diff_density_max 0.321
_refine_diff_density_min -0.273
_refine_diff_density_rms 0.069
_refine_ls_abs_structure_details 'Flack H D (1983), Acta Cryst. A39, 876-881'
_refine_ls_abs_structure_Flack -1(3)
_refine_ls_extinction_coef 0.045(6)
_refine_ls_extinction_expression Fc^*^=kFc[1+0.001xFc^2^\l^3^/sin(2\q)]^-1/4^
_refine_ls_extinction_method SHELXL
_refine_ls_goodness_of_fit_ref 0.872
_refine_ls_hydrogen_treatment constr
_refine_ls_matrix_type full
_refine_ls_number_parameters 300
_refine_ls_number_reflns 3969
_refine_ls_number_restraints 1
_refine_ls_restrained_S_all 0.872
_refine_ls_R_factor_all 0.1212
_refine_ls_R_factor_gt 0.0675
_refine_ls_shift/su_max 0.378
_refine_ls_shift/su_mean 0.014
_refine_ls_structure_factor_coef Fsqd
_refine_ls_weighting_details 'calc w=1/[\s^2^(Fo^2^)+(0.1100P)^2^+0.0000P] where P=(Fo^2^+2Fc^2^)/3'
_refine_ls_weighting_scheme calc
_refine_ls_wR_factor_gt 0.1629
_refine_ls_wR_factor_ref 0.1800
_reflns_number_gt 2112
_reflns_number_total 3969
_reflns_threshold_expression >2sigma(I)
_cod_data_source_file ja500548e_si_002.cif
_cod_data_source_block klab_0m
_cod_depositor_comments
;
The following automatic conversions were performed:

'_symmetry_cell_setting' value 'Monoclinic' changed to 'monoclinic'
according to
/usr/data/users/saulius/automatic-downloads/current/ACS/lib/dictionaries/cif_core.dic
dictionary named 'cif_core.dic' version 2.4.2 from 2011-04-26.

Automatic conversion script
Id: cif_fix_values 2281 2013-09-26 08:29:07Z andrius 
;
_cod_original_cell_volume 1126.6(11)
_cod_original_sg_symbol_H-M P2(1)
_cod_database_code 4120624

loop_
_symmetry_equiv_pos_as_xyz
'x, y, z'
'-x, y+1/2, -z'

loop_
_atom_site_label
_atom_site_type_symbol
_atom_site_fract_x
_atom_site_fract_y
_atom_site_fract_z
_atom_site_U_iso_or_equiv
_atom_site_adp_type
_atom_site_occupancy
_atom_site_symmetry_multiplicity
_atom_site_calc_flag
_atom_site_refinement_flags
O1 O 0.7639(4) 0.4867(6) 1.00825(16) 0.0802(11) Uani 1 1 d .
O2 O 0.5716(9) 0.4399(8) 0.7123(3) 0.190(4) Uani 1 1 d .
O3 O 0.4941(5) 0.7151(6) 0.66315(17) 0.0903(13) Uani 1 1 d .
N1 N 0.9328(5) 0.6862(6) 0.72692(17) 0.0610(11) Uani 1 1 d .
N2 N 0.8620(4) 0.6683(5) 0.93457(16) 0.0523(9) Uani 1 1 d .
C1 C 1.1463(5) 1.0657(7) 0.8293(2) 0.0576(12) Uani 1 1 d .
H1 H 1.1525 1.1073 0.8720 0.069 Uiso 1 1 calc R
C2 C 1.2372(5) 1.1647(8) 0.7893(3) 0.0680(14) Uani 1 1 d .
H2 H 1.3016 1.2765 0.8047 0.082 Uiso 1 1 calc R
C3 C 1.2318(6) 1.0971(9) 0.7274(3) 0.0759(16) Uani 1 1 d .
H3 H 1.2933 1.1630 0.7009 0.091 Uiso 1 1 calc R
C4 C 1.1354(6) 0.9312(9) 0.7037(2) 0.0692(14) Uani 1 1 d .
H4 H 1.1350 0.8820 0.6621 0.083 Uiso 1 1 calc R
C5 C 1.0422(5) 0.8430(7) 0.7423(2) 0.0532(12) Uani 1 1 d .
C6 C 1.0484(5) 0.9078(6) 0.8054(2) 0.0462(11) Uani 1 1 d .
C7 C 0.9527(5) 0.7598(6) 0.83897(19) 0.0430(10) Uani 1 1 d .
C8 C 0.8458(5) 0.6531(7) 0.78056(18) 0.0539(12) Uani 1 1 d .
H8 H 0.8379 0.5071 0.7891 0.065 Uiso 1 1 calc R
C9 C 0.6721(6) 0.7485(7) 0.7635(2) 0.0563(12) Uani 1 1 d .
C10 C 0.5925(5) 0.7366(7) 0.8241(2) 0.0580(12) Uani 1 1 d .
H10A H 0.4757 0.7634 0.8138 0.070 Uiso 1 1 calc R
H10B H 0.6112 0.6054 0.8454 0.070 Uiso 1 1 calc R
C11 C 0.6843(5) 0.9059(6) 0.8650(2) 0.0493(11) Uani 1 1 d .
C12 C 0.8596(5) 0.8410(6) 0.88951(18) 0.0450(11) Uani 1 1 d .
H12 H 0.9206 0.9551 0.9124 0.054 Uiso 1 1 calc R
C13 C 1.0762(5) 0.6110(7) 0.8791(2) 0.0549(12) Uani 1 1 d .
H13A H 1.1087 0.5061 0.8515 0.066 Uiso 1 1 calc R
H13B H 1.1733 0.6832 0.9003 0.066 Uiso 1 1 calc R
C14 C 0.9862(5) 0.5186(7) 0.9288(2) 0.0596(13) Uani 1 1 d .
H14A H 0.9370 0.3892 0.9138 0.072 Uiso 1 1 calc R
H14B H 1.0596 0.4984 0.9699 0.072 Uiso 1 1 calc R
C15 C 0.7535(6) 0.6367(8) 0.9733(2) 0.0629(13) Uani 1 1 d .
C16 C 0.6176(6) 0.7867(8) 0.9704(2) 0.0701(15) Uani 1 1 d .
H16A H 0.6221 0.8413 1.0136 0.084 Uiso 1 1 calc R
H16B H 0.5149 0.7137 0.9589 0.084 Uiso 1 1 calc R
C17 C 0.6140(6) 0.9644(7) 0.9242(2) 0.0631(13) Uani 1 1 d .
H17A H 0.6767 1.0764 0.9463 0.076 Uiso 1 1 calc R
H17B H 0.5018 1.0100 0.9106 0.076 Uiso 1 1 calc R
C18 C 0.9635(7) 0.5228(8) 0.6847(2) 0.0788(16) Uani 1 1 d .
H18A H 0.9209 0.3975 0.6996 0.095 Uiso 1 1 calc R
H18B H 1.0810 0.5067 0.6887 0.095 Uiso 1 1 calc R
C19 C 0.8909(7) 0.5508(9) 0.6150(2) 0.0745(16) Uani 1 1 d .
C20 C 0.9113(8) 0.3975(12) 0.5726(3) 0.107(2) Uani 1 1 d .
H20 H 0.9669 0.2797 0.5884 0.129 Uiso 1 1 calc R
C21 C 0.8517(12) 0.4145(19) 0.5077(4) 0.144(3) Uani 1 1 d .
H21 H 0.8730 0.3143 0.4791 0.173 Uiso 1 1 calc R
C22 C 0.7603(12) 0.581(2) 0.4856(4) 0.150(4) Uani 1 1 d .
H22 H 0.7087 0.5887 0.4425 0.181 Uiso 1 1 calc R
C23 C 0.7448(9) 0.7347(14) 0.5260(3) 0.111(2) Uani 1 1 d .
H23 H 0.6887 0.8515 0.5096 0.133 Uiso 1 1 calc R
C24 C 0.8083(7) 0.7242(9) 0.5899(3) 0.0788(16) Uani 1 1 d .
H24 H 0.7965 0.8331 0.6169 0.095 Uiso 1 1 calc R
C25 C 0.5736(7) 0.6177(11) 0.7107(3) 0.0790(16) Uani 1 1 d .
C26 C 0.4132(12) 0.5787(15) 0.6129(3) 0.162(4) Uani 1 1 d .
H26A H 0.3024 0.5561 0.6184 0.194 Uiso 1 1 calc R
H26B H 0.4707 0.4513 0.6159 0.194 Uiso 1 1 calc R
H26C H 0.4131 0.6386 0.5712 0.194 Uiso 1 1 calc R
C27 C 0.6715(6) 0.9749(7) 0.7500(2) 0.0573(12) Uani 1 1 d .
H27A H 0.5713 1.0149 0.7213 0.069 Uiso 1 1 calc R
H27B H 0.7642 1.0126 0.7304 0.069 Uiso 1 1 calc R
C28 C 0.6833(5) 1.0746(7) 0.8161(2) 0.0538(12) Uani 1 1 d .
H28A H 0.7829 1.1545 0.8265 0.065 Uiso 1 1 calc R
H28B H 0.5904 1.1640 0.8163 0.065 Uiso 1 1 calc R

loop_
_atom_site_aniso_label
_atom_site_aniso_U_11
_atom_site_aniso_U_22
_atom_site_aniso_U_33
_atom_site_aniso_U_23
_atom_site_aniso_U_13
_atom_site_aniso_U_12
O1 0.086(2) 0.078(3) 0.080(2) 0.033(2) 0.0245(19) -0.005(2)
O2 0.283(8) 0.056(3) 0.168(5) -0.003(3) -0.126(5) -0.034(4)
O3 0.105(3) 0.087(3) 0.066(2) -0.010(2) -0.017(2) 0.014(2)
N1 0.075(3) 0.055(3) 0.054(2) -0.002(2) 0.017(2) 0.013(2)
N2 0.054(2) 0.042(2) 0.061(2) 0.0090(19) 0.0098(18) 0.0060(19)
C1 0.050(3) 0.049(3) 0.077(3) 0.010(2) 0.018(2) 0.005(2)
C2 0.043(3) 0.058(3) 0.108(4) 0.022(3) 0.027(3) 0.008(2)
C3 0.055(3) 0.079(4) 0.104(4) 0.028(4) 0.042(3) 0.016(3)
C4 0.065(3) 0.077(4) 0.071(3) 0.014(3) 0.026(3) 0.021(3)
C5 0.053(3) 0.055(3) 0.055(3) 0.009(2) 0.016(2) 0.013(2)
C6 0.038(2) 0.041(3) 0.060(3) 0.011(2) 0.010(2) 0.006(2)
C7 0.040(2) 0.034(2) 0.054(2) -0.001(2) 0.0061(19) 0.0101(19)
C8 0.071(3) 0.042(3) 0.050(3) 0.005(2) 0.015(2) 0.012(2)
C9 0.062(3) 0.046(3) 0.058(3) 0.003(2) 0.004(2) 0.004(2)
C10 0.051(3) 0.052(3) 0.067(3) 0.008(2) 0.003(2) -0.001(2)
C11 0.042(2) 0.045(3) 0.062(3) -0.002(2) 0.014(2) 0.001(2)
C12 0.046(3) 0.039(2) 0.050(3) 0.003(2) 0.010(2) 0.006(2)
C13 0.053(3) 0.049(3) 0.062(3) 0.012(2) 0.010(2) 0.016(2)
C14 0.066(3) 0.040(3) 0.073(3) 0.008(2) 0.013(3) 0.007(2)
C15 0.066(3) 0.067(3) 0.057(3) 0.008(3) 0.012(2) -0.006(3)
C16 0.063(3) 0.078(4) 0.074(3) 0.007(3) 0.026(3) -0.006(3)
C17 0.049(3) 0.069(3) 0.074(3) 0.003(3) 0.017(2) 0.002(3)
C18 0.111(4) 0.064(3) 0.061(3) -0.013(3) 0.014(3) 0.031(3)
C19 0.094(4) 0.078(4) 0.056(3) -0.014(3) 0.024(3) 0.008(3)
C20 0.121(5) 0.104(5) 0.092(5) -0.028(4) 0.007(4) 0.025(5)
C21 0.181(9) 0.185(10) 0.066(5) -0.044(6) 0.021(5) -0.009(8)
C22 0.149(8) 0.221(12) 0.072(5) -0.002(7) -0.006(5) 0.039(8)
C23 0.127(5) 0.138(7) 0.066(4) 0.017(5) 0.013(4) 0.010(5)
C24 0.090(4) 0.082(4) 0.065(4) 0.012(3) 0.015(3) 0.011(3)
C25 0.074(4) 0.078(4) 0.075(4) -0.006(3) -0.011(3) -0.010(3)
C26 0.205(9) 0.150(8) 0.108(5) -0.022(6) -0.029(6) -0.023(7)
C27 0.053(3) 0.053(3) 0.066(3) 0.011(2) 0.010(2) -0.001(2)
C28 0.042(3) 0.047(3) 0.073(3) 0.009(2) 0.013(2) -0.001(2)

loop_
_atom_type_symbol
_atom_type_description
_atom_type_scat_dispersion_real
_atom_type_scat_dispersion_imag
_atom_type_scat_source
C C 0.0033 0.0016 'International Tables Vol C Tables 4.2.6.8 and 6.1.1.4'
H H 0.0000 0.0000 'International Tables Vol C Tables 4.2.6.8 and 6.1.1.4'
N N 0.0061 0.0033 'International Tables Vol C Tables 4.2.6.8 and 6.1.1.4'
O O 0.0106 0.0060 'International Tables Vol C Tables 4.2.6.8 and 6.1.1.4'

loop_
_geom_angle_atom_site_label_1
_geom_angle_atom_site_label_2
_geom_angle_atom_site_label_3
_geom_angle
C25 O3 C26 111.4(6)
C5 N1 C18 121.2(4)
C5 N1 C8 109.2(4)
C18 N1 C8 122.0(4)
C15 N2 C14 121.1(4)
C15 N2 C12 125.4(4)
C14 N2 C12 113.2(3)
C6 C1 C2 119.3(5)
C3 C2 C1 119.7(5)
C2 C3 C4 120.8(5)
C5 C4 C3 118.5(5)
C4 C5 N1 127.5(5)
C4 C5 C6 121.3(5)
N1 C5 C6 111.3(4)
C1 C6 C5 120.3(4)
C1 C6 C7 130.6(4)
C5 C6 C7 108.6(4)
C6 C7 C12 118.7(4)
C6 C7 C8 101.3(3)
C12 C7 C8 115.0(3)
C6 C7 C13 107.9(3)
C12 C7 C13 102.3(3)
C8 C7 C13 111.9(3)
N1 C8 C7 104.6(4)
N1 C8 C9 109.4(3)
C7 C8 C9 112.0(3)
C27 C9 C25 116.0(4)
C27 C9 C10 102.5(4)
C25 C9 C10 108.7(4)
C27 C9 C8 114.2(4)
C25 C9 C8 107.0(4)
C10 C9 C8 108.0(3)
C11 C10 C9 100.5(3)
C28 C11 C12 108.8(3)
C28 C11 C17 114.6(4)
C12 C11 C17 106.5(3)
C28 C11 C10 102.4(3)
C12 C11 C10 109.7(3)
C17 C11 C10 114.7(3)
N2 C12 C11 109.5(3)
N2 C12 C7 103.3(3)
C11 C12 C7 116.3(3)
C14 C13 C7 105.4(3)
N2 C14 C13 103.6(3)
O1 C15 N2 120.7(5)
O1 C15 C16 121.8(4)
N2 C15 C16 117.5(4)
C15 C16 C17 117.5(4)
C16 C17 C11 111.4(4)
N1 C18 C19 115.3(4)
C20 C19 C24 118.0(5)
C20 C19 C18 118.1(5)
C24 C19 C18 123.9(5)
C21 C20 C19 121.4(8)
C22 C21 C20 118.7(8)
C23 C22 C21 120.1(8)
C22 C23 C24 121.8(8)
C23 C24 C19 119.7(6)
O2 C25 O3 121.4(6)
O2 C25 C9 123.6(6)
O3 C25 C9 115.0(5)
C9 C27 C28 104.8(3)
C11 C28 C27 107.2(4)

loop_
_geom_bond_atom_site_label_1
_geom_bond_atom_site_label_2
_geom_bond_distance
O1 C15 1.222(6)
O2 C25 1.168(8)
O3 C25 1.265(6)
O3 C26 1.451(8)
N1 C5 1.372(6)
N1 C18 1.444(6)
N1 C8 1.463(5)
N2 C15 1.337(6)
N2 C14 1.446(5)
N2 C12 1.475(5)
C1 C6 1.356(6)
C1 C2 1.390(6)
C2 C3 1.367(7)
C3 C4 1.389(8)
C4 C5 1.351(6)
C5 C6 1.383(6)
C6 C7 1.510(6)
C7 C12 1.521(5)
C7 C8 1.544(6)
C7 C13 1.549(6)
C8 C9 1.554(6)
C9 C27 1.513(6)
C9 C25 1.518(7)
C9 C10 1.543(6)
C10 C11 1.521(6)
C11 C28 1.510(6)
C11 C12 1.514(6)
C11 C17 1.518(6)
C13 C14 1.518(6)
C15 C16 1.491(7)
C16 C17 1.515(7)
C18 C19 1.490(6)
C19 C20 1.375(8)
C19 C24 1.383(7)
C20 C21 1.367(10)
C21 C22 1.366(12)
C22 C23 1.338(12)
C23 C24 1.351(8)
C27 C28 1.522(6)

loop_
_geom_torsion_atom_site_label_1
_geom_torsion_atom_site_label_2
_geom_torsion_atom_site_label_3
_geom_torsion_atom_site_label_4
_geom_torsion
C6 C1 C2 C3 -2.5(6)
C1 C2 C3 C4 0.4(7)
C2 C3 C4 C5 2.5(7)
C3 C4 C5 N1 176.2(4)
C3 C4 C5 C6 -3.6(6)
C18 N1 C5 C4 35.7(7)
C8 N1 C5 C4 -173.9(4)
C18 N1 C5 C6 -144.5(4)
C8 N1 C5 C6 5.9(5)
C2 C1 C6 C5 1.5(6)
C2 C1 C6 C7 172.2(4)
C4 C5 C6 C1 1.6(6)
N1 C5 C6 C1 -178.2(3)
C4 C5 C6 C7 -171.0(4)
N1 C5 C6 C7 9.2(5)
C1 C6 C7 C12 42.5(6)
C5 C6 C7 C12 -146.0(4)
C1 C6 C7 C8 169.4(4)
C5 C6 C7 C8 -19.1(4)
C1 C6 C7 C13 -73.0(5)
C5 C6 C7 C13 98.5(4)
C5 N1 C8 C7 -17.9(4)
C18 N1 C8 C7 132.2(4)
C5 N1 C8 C9 102.2(4)
C18 N1 C8 C9 -107.7(5)
C6 C7 C8 N1 21.7(4)
C12 C7 C8 N1 150.9(3)
C13 C7 C8 N1 -93.1(4)
C6 C7 C8 C9 -96.6(4)
C12 C7 C8 C9 32.6(5)
C13 C7 C8 C9 148.6(3)
N1 C8 C9 C27 -59.2(5)
C7 C8 C9 C27 56.2(5)
N1 C8 C9 C25 70.6(5)
C7 C8 C9 C25 -174.0(4)
N1 C8 C9 C10 -172.6(4)
C7 C8 C9 C10 -57.1(5)
C27 C9 C10 C11 -45.8(4)
C25 C9 C10 C11 -169.0(4)
C8 C9 C10 C11 75.2(4)
C9 C10 C11 C28 44.2(4)
C9 C10 C11 C12 -71.3(4)
C9 C10 C11 C17 169.0(4)
C15 N2 C12 C11 -31.4(5)
C14 N2 C12 C11 142.5(3)
C15 N2 C12 C7 -155.8(4)
C14 N2 C12 C7 18.1(4)
C28 C11 C12 N2 -176.9(3)
C17 C11 C12 N2 59.1(4)
C10 C11 C12 N2 -65.6(4)
C28 C11 C12 C7 -60.3(5)
C17 C11 C12 C7 175.6(4)
C10 C11 C12 C7 50.9(5)
C6 C7 C12 N2 -149.9(3)
C8 C7 C12 N2 90.1(4)
C13 C7 C12 N2 -31.3(4)
C6 C7 C12 C11 90.2(5)
C8 C7 C12 C11 -29.8(5)
C13 C7 C12 C11 -151.2(4)
C6 C7 C13 C14 160.6(4)
C12 C7 C13 C14 34.7(4)
C8 C7 C13 C14 -88.9(4)
C15 N2 C14 C13 178.0(4)
C12 N2 C14 C13 3.8(5)
C7 C13 C14 N2 -23.9(4)
C14 N2 C15 O1 5.2(7)
C12 N2 C15 O1 178.6(4)
C14 N2 C15 C16 -172.8(4)
C12 N2 C15 C16 0.7(6)
O1 C15 C16 C17 -178.5(5)
N2 C15 C16 C17 -0.5(7)
C15 C16 C17 C11 31.4(6)
C28 C11 C17 C16 179.4(4)
C12 C11 C17 C16 -60.2(5)
C10 C11 C17 C16 61.3(5)
C5 N1 C18 C19 -93.5(6)
C8 N1 C18 C19 119.9(5)
N1 C18 C19 C20 -178.0(5)
N1 C18 C19 C24 4.0(8)
C24 C19 C20 C21 -0.2(10)
C18 C19 C20 C21 -178.4(7)
C19 C20 C21 C22 -4.7(13)
C20 C21 C22 C23 7.1(15)
C21 C22 C23 C24 -4.6(15)
C22 C23 C24 C19 -0.4(11)
C20 C19 C24 C23 2.8(9)
C18 C19 C24 C23 -179.1(6)
C26 O3 C25 O2 -3.1(10)
C26 O3 C25 C9 175.8(6)
C27 C9 C25 O2 174.7(8)
C10 C9 C25 O2 -70.5(9)
C8 C9 C25 O2 45.9(9)
C27 C9 C25 O3 -4.2(7)
C10 C9 C25 O3 110.6(5)
C8 C9 C25 O3 -133.0(5)
C25 C9 C27 C28 147.6(4)
C10 C9 C27 C28 29.4(4)
C8 C9 C27 C28 -87.2(4)
C12 C11 C28 C27 89.3(4)
C17 C11 C28 C27 -151.6(4)
C10 C11 C28 C27 -26.7(4)
C9 C27 C28 C11 -1.9(5)
